data_4331985
loop_
_publ_author_name
'Ouellette, Wayne'
'Gal\'an-Mascar\'os, Jos\'e R.'
'Dunbar, Kim R.'
'Zubieta, Jon'

_publ_section_title
;
 Hydrothermal Synthesis and Structure of a Three-Dimensional Cobalt(II)
 Triazolate Magnet
;
_journal_issue 5
_journal_name_full 'Inorganic Chemistry'
_journal_page_first 1909
_journal_page_last 1911
_journal_paper_doi 10.1021/ic051992i
_journal_volume 45
_journal_year 2006
_chemical_formula_sum 'C3 H3 Cl0.5 Co N4.5'
_chemical_formula_weight 178.75
_chemical_name_systematic
; 
 ? 
;
_space_group_IT_number 62
_symmetry_cell_setting orthorhombic
_symmetry_space_group_name_Hall '-P 2ac 2n'
_symmetry_space_group_name_H-M 'P n m a'
_atom_sites_solution_hydrogens geom
_atom_sites_solution_primary direct
_atom_sites_solution_secondary difmap
_audit_creation_method SHELXL-97
_cell_angle_alpha 90.00
_cell_angle_beta 90.00
_cell_angle_gamma 90.00
_cell_formula_units_Z 8
_cell_length_a 7.4914(5)
_cell_length_b 9.9397(7)
_cell_length_c 17.3805(12)
_cell_measurement_reflns_used 4016
_cell_measurement_temperature 90(2)
_cell_measurement_theta_max 28.24
_cell_measurement_theta_min 2.36
_cell_volume 1294.19(15)
_computing_cell_refinement 'Bruker SMART'
_computing_data_collection 'Bruker SMART'
_computing_data_reduction 'Bruker SAINT'
_computing_molecular_graphics 'Bruker SHELXTL'
_computing_publication_material 'Bruker SHELXTL'
_computing_structure_refinement 'SHELXL-97 (Sheldrick, 1997)'
_computing_structure_solution 'SHELXS-97 (Sheldrick, 1990)'
_diffrn_ambient_temperature 90(2)
_diffrn_detector_area_resol_mean 512
_diffrn_measured_fraction_theta_full 1.000
_diffrn_measured_fraction_theta_max 1.000
_diffrn_measurement_device_type 'APEX CCD area detector'
_diffrn_measurement_method 'Phi and omega scans'
_diffrn_radiation_monochromator graphite
_diffrn_radiation_probe x-ray
_diffrn_radiation_type MoK\a
_diffrn_radiation_wavelength 0.71073
_diffrn_reflns_av_R_equivalents 0.0384
_diffrn_reflns_av_sigmaI/netI 0.0228
_diffrn_reflns_limit_h_max 9
_diffrn_reflns_limit_h_min -9
_diffrn_reflns_limit_k_max 13
_diffrn_reflns_limit_k_min -13
_diffrn_reflns_limit_l_max 22
_diffrn_reflns_limit_l_min -23
_diffrn_reflns_number 12784
_diffrn_reflns_theta_full 28.28
_diffrn_reflns_theta_max 28.28
_diffrn_reflns_theta_min 2.34
_diffrn_source 'fine-focus sealed tube'
_diffrn_standards_decay_% 0.001
_exptl_absorpt_coefficient_mu 2.765
_exptl_absorpt_correction_T_max 0.8974
_exptl_absorpt_correction_T_min 0.4360
_exptl_absorpt_correction_type multi-scan
_exptl_absorpt_process_details 'SADABS SHELXL-97 (SHELDRICK, 1997)'
_exptl_crystal_colour purple
_exptl_crystal_density_diffrn 1.835
_exptl_crystal_density_meas 0
_exptl_crystal_density_method 'not measured'
_exptl_crystal_description rod
_exptl_crystal_F_000 704
_exptl_crystal_size_max 0.36
_exptl_crystal_size_mid 0.10
_exptl_crystal_size_min 0.04
_refine_diff_density_max 0.583
_refine_diff_density_min -0.936
_refine_diff_density_rms 0.098
_refine_ls_extinction_method none
_refine_ls_goodness_of_fit_ref 1.128
_refine_ls_hydrogen_treatment mixed
_refine_ls_matrix_type full
_refine_ls_number_parameters 94
_refine_ls_number_reflns 1691
_refine_ls_number_restraints 0
_refine_ls_restrained_S_all 1.128
_refine_ls_R_factor_all 0.0334
_refine_ls_R_factor_gt 0.0293
_refine_ls_shift/su_max 0.001
_refine_ls_shift/su_mean 0.000
_refine_ls_structure_factor_coef Fsqd
_refine_ls_weighting_details 'calc w=1/[\s^2^(Fo^2^)+(0.0334P)^2^+1.2786P] where P=(Fo^2^+2Fc^2^)/3'
_refine_ls_weighting_scheme calc
_refine_ls_wR_factor_gt 0.0681
_refine_ls_wR_factor_ref 0.0699
_reflns_number_gt 1551
_reflns_number_total 1691
_reflns_threshold_expression >2sigma(I)
_cod_data_source_file ic051992isup1.cif
_cod_data_source_block pnma
_cod_depositor_comments
;
The following automatic conversions were performed:

'_symmetry_cell_setting' value 'Orthorhombic' changed to
'orthorhombic' according to
/home/saulius/struct/CIF-dictionaries/cif_core.dic dictionary named
'cif_core.dic' version 2.4.2 from 2011-04-26.

Automatic conversion script
Id: cif_fix_values 1891 2012-01-12 08:04:46Z andrius 
;
_cod_original_sg_symbol_H-M Pnma
_cod_original_formula_sum 'C3 H3 Cl0.50 Co N4.50'
_cod_database_code 4331985

loop_
_symmetry_equiv_pos_as_xyz
'x, y, z'
'-x+1/2, -y, z+1/2'
'-x, y+1/2, -z'
'x+1/2, -y+1/2, -z+1/2'
'-x, -y, -z'
'x-1/2, y, -z-1/2'
'x, -y-1/2, z'
'-x-1/2, y-1/2, z-1/2'

loop_
_atom_site_label
_atom_site_type_symbol
_atom_site_fract_x
_atom_site_fract_y
_atom_site_fract_z
_atom_site_U_iso_or_equiv
_atom_site_adp_type
_atom_site_occupancy
_atom_site_symmetry_multiplicity
_atom_site_calc_flag
_atom_site_refinement_flags
Co1 Co 0.87291(5) 0.2500 0.42063(2) 0.00743(11) Uani 1 2 d S
Co2 Co 0.47424(5) 0.2500 0.73781(2) 0.00653(11) Uani 1 2 d S
Cl Cl 1.17709(9) 0.2500 0.42729(4) 0.01640(17) Uani 1 2 d S
N1 N 0.7846(3) 0.2500 0.52889(14) 0.0100(5) Uani 1 2 d S
N2 N 0.8253(3) 0.2500 0.65554(14) 0.0094(5) Uani 1 2 d S
N3 N 0.6451(3) 0.2500 0.64161(14) 0.0089(5) Uani 1 2 d S
N4 N 0.3078(2) 0.09918(17) 0.69116(10) 0.0091(3) Uani 1 1 d .
N5 N 0.1292(2) 0.09516(18) 0.70984(10) 0.0096(3) Uani 1 1 d .
N6 N 0.1891(2) -0.08306(17) 0.63728(10) 0.0097(3) Uani 1 1 d .
C1 C 0.9024(4) 0.2500 0.58735(16) 0.0121(6) Uani 1 2 d S
H1 H 1.0282 0.2500 0.5802 0.015 Uiso 1 2 calc SR
C2 C 0.6256(4) 0.2500 0.56599(17) 0.0114(6) Uani 1 2 d S
H2 H 0.5133 0.2500 0.5406 0.014 Uiso 1 2 calc SR
C3 C 0.3379(3) -0.0080(2) 0.64835(11) 0.0107(4) Uani 1 1 d .
H3 H 0.4514 -0.0302 0.6276 0.013 Uiso 1 1 calc R
C4 C 0.0648(3) -0.0138(2) 0.67686(12) 0.0113(4) Uani 1 1 d .
H4 H -0.0565 -0.0407 0.6806 0.014 Uiso 1 1 calc R

loop_
_atom_site_aniso_label
_atom_site_aniso_U_11
_atom_site_aniso_U_22
_atom_site_aniso_U_33
_atom_site_aniso_U_23
_atom_site_aniso_U_13
_atom_site_aniso_U_12
Co1 0.00728(19) 0.00783(19) 0.00719(19) 0.000 0.00020(13) 0.000
Co2 0.00375(18) 0.00817(19) 0.0077(2) 0.000 0.00012(13) 0.000
Cl 0.0079(3) 0.0219(4) 0.0193(4) 0.000 -0.0007(3) 0.000
N1 0.0079(11) 0.0138(12) 0.0085(11) 0.000 0.0011(9) 0.000
N2 0.0035(11) 0.0152(12) 0.0095(12) 0.000 0.0003(8) 0.000
N3 0.0053(10) 0.0115(12) 0.0100(12) 0.000 -0.0005(9) 0.000
N4 0.0052(7) 0.0113(8) 0.0108(8) 0.0004(7) 0.0004(6) 0.0003(6)
N5 0.0050(7) 0.0117(8) 0.0121(8) -0.0007(7) 0.0006(6) -0.0003(6)
N6 0.0085(8) 0.0097(8) 0.0109(8) -0.0003(6) 0.0011(6) -0.0002(6)
C1 0.0076(12) 0.0191(15) 0.0096(14) 0.000 -0.0014(10) 0.000
C2 0.0082(13) 0.0151(14) 0.0111(14) 0.000 -0.0010(10) 0.000
C3 0.0078(9) 0.0117(10) 0.0125(10) -0.0018(8) 0.0006(7) 0.0014(7)
C4 0.0068(9) 0.0112(9) 0.0160(10) -0.0015(8) 0.0021(7) -0.0016(7)

loop_
_atom_type_symbol
_atom_type_description
_atom_type_scat_dispersion_real
_atom_type_scat_dispersion_imag
_atom_type_scat_source
C C 0.0033 0.0016 'International Tables Vol C Tables 4.2.6.8 and 6.1.1.4'
H H 0.0000 0.0000 'International Tables Vol C Tables 4.2.6.8 and 6.1.1.4'
N N 0.0061 0.0033 'International Tables Vol C Tables 4.2.6.8 and 6.1.1.4'
Co Co 0.3494 0.9721 'International Tables Vol C Tables 4.2.6.8 and 6.1.1.4'
Cl Cl 0.1484 0.1585 'International Tables Vol C Tables 4.2.6.8 and 6.1.1.4'

loop_
_geom_angle_atom_site_label_1
_geom_angle_atom_site_label_2
_geom_angle_atom_site_label_3
_geom_angle
_geom_angle_site_symmetry_1
_geom_angle_site_symmetry_3
N1 Co1 N6 113.49(6) . 3_656
N1 Co1 N6 113.49(6) . 5_656
N6 Co1 N6 112.51(10) 3_656 5_656
N1 Co1 Cl 106.46(7) . .
N6 Co1 Cl 104.96(5) 3_656 .
N6 Co1 Cl 104.96(5) 5_656 .
N3 Co2 N4 93.09(7) . 7_565
N3 Co2 N4 93.09(7) . .
N4 Co2 N4 90.46(9) 7_565 .
N3 Co2 N5 90.46(7) . 4_556
N4 Co2 N5 88.44(6) 7_565 4_556
N4 Co2 N5 176.34(7) . 4_556
N3 Co2 N5 90.46(6) . 6_657
N4 Co2 N5 176.34(7) 7_565 6_657
N4 Co2 N5 88.44(6) . 6_657
N5 Co2 N5 92.44(9) 4_556 6_657
N3 Co2 N2 173.61(9) . 6_557
N4 Co2 N2 91.41(6) 7_565 6_557
N4 Co2 N2 91.41(6) . 6_557
N5 Co2 N2 85.12(6) 4_556 6_557
N5 Co2 N2 85.12(6) 6_657 6_557
C1 N1 C2 102.6(2) . .
C1 N1 Co1 119.64(19) . .
C2 N1 Co1 137.8(2) . .
C1 N2 N3 105.8(2) . .
C1 N2 Co2 122.98(19) . 6_657
N3 N2 Co2 131.20(18) . 6_657
C2 N3 N2 106.5(2) . .
C2 N3 Co2 136.3(2) . .
N2 N3 Co2 117.27(18) . .
C3 N4 N5 105.97(16) . .
C3 N4 Co2 133.60(14) . .
N5 N4 Co2 120.24(13) . .
C4 N5 N4 106.07(16) . .
C4 N5 Co2 125.47(13) . 6_557
N4 N5 Co2 127.49(13) . 6_557
C4 N6 C3 102.39(17) . .
C4 N6 Co1 121.46(13) . 5_656
C3 N6 Co1 136.13(14) . 5_656
N2 C1 N1 113.0(3) . .
N2 C1 H1 123.5 . .
N1 C1 H1 123.5 . .
N3 C2 N1 112.1(3) . .
N3 C2 H2 123.9 . .
N1 C2 H2 123.9 . .
N4 C3 N6 112.63(18) . .
N4 C3 H3 123.7 . .
N6 C3 H3 123.7 . .
N5 C4 N6 112.95(17) . .
N5 C4 H4 123.5 . .
N6 C4 H4 123.5 . .

loop_
_geom_bond_atom_site_label_1
_geom_bond_atom_site_label_2
_geom_bond_distance
_geom_bond_site_symmetry_2
Co1 N1 1.995(2) .
Co1 N6 1.9955(18) 3_656
Co1 N6 1.9955(18) 5_656
Co1 Cl 2.2817(8) .
Co2 N3 2.105(2) .
Co2 N4 2.1115(17) 7_565
Co2 N4 2.1115(17) .
Co2 N5 2.1316(17) 4_556
Co2 N5 2.1316(17) 6_657
Co2 N2 2.163(2) 6_557
N1 C1 1.346(4) .
N1 C2 1.354(4) .
N2 C1 1.318(4) .
N2 N3 1.372(3) .
N2 Co2 2.164(2) 6_657
N3 C2 1.322(4) .
N4 C3 1.319(3) .
N4 N5 1.378(2) .
N5 C4 1.317(3) .
N5 Co2 2.1316(17) 6_557
N6 C4 1.347(3) .
N6 C3 1.355(3) .
N6 Co1 1.9955(18) 5_656
C1 H1 0.9500 .
C2 H2 0.9500 .
C3 H3 0.9500 .
C4 H4 0.9500 .

loop_
_geom_torsion_atom_site_label_1
_geom_torsion_atom_site_label_2
_geom_torsion_atom_site_label_3
_geom_torsion_atom_site_label_4
_geom_torsion
_geom_torsion_site_symmetry_1
_geom_torsion_site_symmetry_4
N6 Co1 N1 C1 -114.95(6) 3_656 .
N6 Co1 N1 C1 114.95(6) 5_656 .
Cl Co1 N1 C1 0.0 . .
N6 Co1 N1 C2 65.05(6) 3_656 .
N6 Co1 N1 C2 -65.05(6) 5_656 .
Cl Co1 N1 C2 180.0 . .
C1 N2 N3 C2 0.0 . .
Co2 N2 N3 C2 180.0 6_657 .
C1 N2 N3 Co2 180.0 . .
Co2 N2 N3 Co2 0.0 6_657 .
N4 Co2 N3 C2 -45.32(5) 7_565 .
N4 Co2 N3 C2 45.31(5) . .
N5 Co2 N3 C2 -133.78(5) 4_556 .
N5 Co2 N3 C2 133.78(5) 6_657 .
N2 Co2 N3 C2 179.998(3) 6_557 .
N4 Co2 N3 N2 134.68(5) 7_565 .
N4 Co2 N3 N2 -134.69(5) . .
N5 Co2 N3 N2 46.22(5) 4_556 .
N5 Co2 N3 N2 -46.22(5) 6_657 .
N2 Co2 N3 N2 -0.002(3) 6_557 .
N3 Co2 N4 C3 35.5(2) . .
N4 Co2 N4 C3 128.63(17) 7_565 .
N5 Co2 N4 C3 -158.8(10) 4_556 .
N5 Co2 N4 C3 -54.9(2) 6_657 .
N2 Co2 N4 C3 -139.9(2) 6_557 .
N3 Co2 N4 N5 -150.44(14) . .
N4 Co2 N4 N5 -57.32(16) 7_565 .
N5 Co2 N4 N5 15.2(12) 4_556 .
N5 Co2 N4 N5 119.18(12) 6_657 .
N2 Co2 N4 N5 34.10(15) 6_557 .
C3 N4 N5 C4 -0.1(2) . .
Co2 N4 N5 C4 -175.65(13) . .
C3 N4 N5 Co2 -169.27(14) . 6_557
Co2 N4 N5 Co2 15.2(2) . 6_557
N3 N2 C1 N1 0.0 . .
Co2 N2 C1 N1 180.0 6_657 .
C2 N1 C1 N2 0.0 . .
Co1 N1 C1 N2 180.0 . .
N2 N3 C2 N1 0.0 . .
Co2 N3 C2 N1 180.0 . .
C1 N1 C2 N3 0.0 . .
Co1 N1 C2 N3 180.0 . .
N5 N4 C3 N6 0.2(2) . .
Co2 N4 C3 N6 174.83(14) . .
C4 N6 C3 N4 -0.2(2) . .
Co1 N6 C3 N4 178.01(15) 5_656 .
N4 N5 C4 N6 0.0(2) . .
Co2 N5 C4 N6 169.46(13) 6_557 .
C3 N6 C4 N5 0.1(2) . .
Co1 N6 C4 N5 -178.44(14) 5_656 .
